data_4066953
loop_
_publ_author_name
'Fortman, George C.'
'Slawin, Alexandra M. Z.'
'Nolan, Steven P.'

_publ_section_title
;
 A Versatile Cuprous Synthon: [Cu(IPr)(OH)] (IPr = 1,3
 bis(diisopropylphenyl)imidazol-2-ylidene)
;
_journal_issue 17
_journal_name_full Organometallics
_journal_page_first 3966
_journal_paper_doi 10.1021/om100733n
_journal_volume 29
_journal_year 2010
_chemical_formula_moiety 'C27 H37 N2,C2 Cu N2'
_chemical_formula_sum 'C29 H37 Cu N4'
_chemical_formula_weight 505.17
_chemical_name_systematic
; 
 ? 
;
_space_group_IT_number 14
_symmetry_cell_setting monoclinic
_symmetry_space_group_name_Hall '-P 2ybc'
_symmetry_space_group_name_H-M 'P 1 21/c 1'
_atom_sites_solution_hydrogens geom
_atom_sites_solution_primary direct
_atom_sites_solution_secondary difmap
_audit_creation_method SHELXL-97
_cell_angle_alpha 90.00
_cell_angle_beta 98.396(11)
_cell_angle_gamma 90.00
_cell_formula_units_Z 4
_cell_length_a 12.073(5)
_cell_length_b 15.012(6)
_cell_length_c 15.983(7)
_cell_measurement_reflns_used 5845
_cell_measurement_temperature 93(2)
_cell_measurement_theta_max 28.6
_cell_measurement_theta_min 2.4
_cell_volume 2866(2)
_computing_cell_refinement 'CrystalClear (Rigaku Corp., 2004)'
_computing_data_collection 'CrystalClear (Rigaku Corp., 2004)'
_computing_data_reduction 'CrystalClear (Rigaku Corp., 2004)'
_computing_molecular_graphics 'Bruker SHELXTL'
_computing_publication_material 'Bruker SHELXTL'
_computing_structure_refinement 'SHELXL-97 (Sheldrick, 1997)'
_computing_structure_solution 'SHELXS-97 (Sheldrick, 1990)'
_diffrn_ambient_temperature 93(2)
_diffrn_measured_fraction_theta_full 0.998
_diffrn_measured_fraction_theta_max 0.993
_diffrn_measurement_device_type CCD
_diffrn_measurement_method '\w and \f scans'
_diffrn_radiation_monochromator confocal
_diffrn_radiation_source 'rotating anode'
_diffrn_radiation_type MoK\a
_diffrn_radiation_wavelength 0.71073
_diffrn_reflns_av_R_equivalents 0.1775
_diffrn_reflns_av_sigmaI/netI 0.1667
_diffrn_reflns_limit_h_max 10
_diffrn_reflns_limit_h_min -14
_diffrn_reflns_limit_k_max 18
_diffrn_reflns_limit_k_min -14
_diffrn_reflns_limit_l_max 19
_diffrn_reflns_limit_l_min -16
_diffrn_reflns_number 18142
_diffrn_reflns_theta_full 25.00
_diffrn_reflns_theta_max 25.37
_diffrn_reflns_theta_min 2.40
_exptl_absorpt_coefficient_mu 0.784
_exptl_absorpt_correction_T_max 1.000
_exptl_absorpt_correction_T_min 0.274
_exptl_absorpt_correction_type multi-scan
_exptl_absorpt_process_details 'Jacobson, R. (1998) Private communication'
_exptl_crystal_colour Colorless
_exptl_crystal_density_diffrn 1.171
_exptl_crystal_density_method 'not measured'
_exptl_crystal_description Prism
_exptl_crystal_F_000 1072
_exptl_crystal_size_max 0.12
_exptl_crystal_size_mid 0.02
_exptl_crystal_size_min 0.02
_refine_diff_density_max 1.733
_refine_diff_density_min -1.036
_refine_diff_density_rms 0.135
_refine_ls_extinction_method none
_refine_ls_goodness_of_fit_ref 1.143
_refine_ls_hydrogen_treatment constr
_refine_ls_matrix_type full
_refine_ls_number_parameters 308
_refine_ls_number_reflns 5233
_refine_ls_number_restraints 0
_refine_ls_restrained_S_all 1.143
_refine_ls_R_factor_all 0.2401
_refine_ls_R_factor_gt 0.1450
_refine_ls_shift/su_max 0.028
_refine_ls_shift/su_mean 0.006
_refine_ls_structure_factor_coef Fsqd
_refine_ls_weighting_details 'calc w=1/[\s^2^(Fo^2^)+(0.2000P)^2^+0.0000P] where P=(Fo^2^+2Fc^2^)/3'
_refine_ls_weighting_scheme calc
_refine_ls_wR_factor_gt 0.3564
_refine_ls_wR_factor_ref 0.4195
_reflns_number_gt 2491
_reflns_number_total 5233
_reflns_threshold_expression >2sigma(I)
_cod_data_source_file om100733n_si_002.cif
_cod_data_source_block CuSALT
_cod_depositor_comments
;
The following automatic conversions were performed:

'_symmetry_cell_setting' value 'Monoclinic' changed to 'monoclinic'
according to /home/saulius/struct/CIF-dictionaries/cif_core.dic
dictionary named 'cif_core.dic' version 2.4.1 from 2010-06-29.

Automatic conversion script
Id: cif_fix_values 1715 2011-07-08 13:25:40Z adriana 
;
_cod_original_sg_symbol_H-M P2(1)/c
_cod_database_code 4066953

loop_
_symmetry_equiv_pos_as_xyz
'x, y, z'
'-x, y+1/2, -z+1/2'
'-x, -y, -z'
'x, -y-1/2, z-1/2'

loop_
_atom_site_label
_atom_site_type_symbol
_atom_site_fract_x
_atom_site_fract_y
_atom_site_fract_z
_atom_site_U_iso_or_equiv
_atom_site_adp_type
_atom_site_occupancy
_atom_site_symmetry_multiplicity
_atom_site_calc_flag
_atom_site_refinement_flags
Cu1 Cu 0.03448(11) 0.21579(9) 0.14742(9) 0.0633(6) Uani 1 1 d .
N31 N 0.2844(9) 0.2540(7) 0.1940(6) 0.071(3) Uani 1 1 d .
C31 C 0.1869(11) 0.2386(8) 0.1745(7) 0.064(3) Uani 1 1 d .
N32 N -0.2125(8) 0.1709(6) 0.0959(6) 0.067(2) Uani 1 1 d .
C32 C -0.1168(11) 0.1904(7) 0.1163(6) 0.061(3) Uani 1 1 d .
C1 C 0.3352(7) 0.7945(5) 0.1008(6) 0.039(2) Uani 1 1 d .
H1A H 0.3069 0.8123 0.0448 0.047 Uiso 1 1 calc R
N2 N 0.2769(6) 0.7629(5) 0.1555(5) 0.0418(18) Uani 1 1 d .
C3 C 0.3458(9) 0.7424(6) 0.2310(6) 0.050(2) Uani 1 1 d .
H3A H 0.3232 0.7175 0.2805 0.060 Uiso 1 1 calc R
C4 C 0.4506(9) 0.7649(6) 0.2200(7) 0.052(2) Uani 1 1 d .
H4A H 0.5163 0.7596 0.2603 0.062 Uiso 1 1 calc R
N5 N 0.4435(6) 0.7979(4) 0.1371(5) 0.0405(18) Uani 1 1 d .
C6 C 0.1537(8) 0.7527(7) 0.1468(6) 0.047(2) Uani 1 1 d .
C7 C 0.0945(9) 0.8255(7) 0.1649(6) 0.057(3) Uani 1 1 d .
C8 C -0.0233(9) 0.8124(8) 0.1625(7) 0.062(3) Uani 1 1 d .
H8A H -0.0688 0.8599 0.1770 0.075 Uiso 1 1 calc R
C9 C -0.0711(10) 0.7305(9) 0.1392(8) 0.070(3) Uani 1 1 d .
H9A H -0.1492 0.7220 0.1384 0.084 Uiso 1 1 calc R
C10 C -0.0069(10) 0.6622(8) 0.1175(7) 0.069(3) Uani 1 1 d .
H10A H -0.0418 0.6073 0.0997 0.083 Uiso 1 1 calc R
C11 C 0.1097(8) 0.6707(7) 0.1208(6) 0.053(3) Uani 1 1 d .
C12 C 0.1456(9) 0.9154(7) 0.1877(7) 0.061(3) Uani 1 1 d .
H12A H 0.2283 0.9054 0.1991 0.074 Uiso 1 1 calc R
C13 C 0.114(2) 0.9547(14) 0.2684(12) 0.181(11) Uani 1 1 d .
H13A H 0.1510 1.0124 0.2796 0.272 Uiso 1 1 calc R
H13B H 0.1374 0.9141 0.3157 0.272 Uiso 1 1 calc R
H13C H 0.0325 0.9629 0.2619 0.272 Uiso 1 1 calc R
C14 C 0.1262(19) 0.9793(10) 0.1133(12) 0.144(7) Uani 1 1 d .
H14A H 0.1600 1.0371 0.1301 0.216 Uiso 1 1 calc R
H14B H 0.0455 0.9868 0.0955 0.216 Uiso 1 1 calc R
H14C H 0.1604 0.9551 0.0662 0.216 Uiso 1 1 calc R
C15 C 0.1810(9) 0.5938(6) 0.0951(7) 0.059(3) Uani 1 1 d .
H15A H 0.2602 0.6040 0.1217 0.071 Uiso 1 1 calc R
C16 C 0.1446(11) 0.5043(7) 0.1238(11) 0.099(5) Uani 1 1 d .
H16A H 0.1494 0.5041 0.1855 0.149 Uiso 1 1 calc R
H16B H 0.1937 0.4579 0.1065 0.149 Uiso 1 1 calc R
H16C H 0.0672 0.4927 0.0981 0.149 Uiso 1 1 calc R
C17 C 0.1774(12) 0.5959(8) -0.0015(9) 0.091(4) Uani 1 1 d .
H17A H 0.2043 0.6538 -0.0185 0.136 Uiso 1 1 calc R
H17B H 0.1003 0.5865 -0.0291 0.136 Uiso 1 1 calc R
H17C H 0.2254 0.5485 -0.0186 0.136 Uiso 1 1 calc R
C18 C 0.5416(8) 0.8309(7) 0.1007(6) 0.050(3) Uani 1 1 d .
C19 C 0.5927(9) 0.7710(6) 0.0519(6) 0.048(2) Uani 1 1 d .
C20 C 0.6863(9) 0.8013(7) 0.0201(7) 0.055(3) Uani 1 1 d .
H20A H 0.7234 0.7639 -0.0149 0.066 Uiso 1 1 calc R
C21 C 0.7255(9) 0.8858(8) 0.0394(7) 0.062(3) Uani 1 1 d .
H21A H 0.7908 0.9055 0.0181 0.074 Uiso 1 1 calc R
C22 C 0.6734(9) 0.9428(7) 0.0885(7) 0.061(3) Uani 1 1 d .
H22A H 0.7039 1.0005 0.1007 0.073 Uiso 1 1 calc R
C23 C 0.5766(9) 0.9177(6) 0.1209(6) 0.048(2) Uani 1 1 d .
C24 C 0.5505(9) 0.6764(7) 0.0323(6) 0.055(3) Uani 1 1 d .
H24A H 0.4902 0.6652 0.0677 0.066 Uiso 1 1 calc R
C25 C 0.6423(12) 0.6082(9) 0.0588(14) 0.134(8) Uani 1 1 d .
H25A H 0.6128 0.5482 0.0459 0.202 Uiso 1 1 calc R
H25B H 0.6678 0.6134 0.1197 0.202 Uiso 1 1 calc R
H25C H 0.7053 0.6192 0.0279 0.202 Uiso 1 1 calc R
C26 C 0.4962(14) 0.6685(10) -0.0604(8) 0.105(5) Uani 1 1 d .
H26A H 0.4685 0.6077 -0.0716 0.157 Uiso 1 1 calc R
H26B H 0.5517 0.6824 -0.0975 0.157 Uiso 1 1 calc R
H26C H 0.4336 0.7105 -0.0714 0.157 Uiso 1 1 calc R
C27 C 0.5162(9) 0.9802(7) 0.1717(7) 0.061(3) Uani 1 1 d .
H27A H 0.4421 0.9531 0.1777 0.074 Uiso 1 1 calc R
C28 C 0.5829(14) 0.9913(8) 0.2603(7) 0.093(5) Uani 1 1 d .
H28A H 0.5943 0.9329 0.2875 0.140 Uiso 1 1 calc R
H28B H 0.5413 1.0298 0.2942 0.140 Uiso 1 1 calc R
H28C H 0.6556 1.0184 0.2558 0.140 Uiso 1 1 calc R
C29 C 0.4950(10) 1.0711(7) 0.1292(7) 0.067(3) Uani 1 1 d .
H29A H 0.4544 1.1093 0.1641 0.101 Uiso 1 1 calc R
H29B H 0.4504 1.0635 0.0733 0.101 Uiso 1 1 calc R
H29C H 0.5668 1.0990 0.1229 0.101 Uiso 1 1 calc R

loop_
_atom_site_aniso_label
_atom_site_aniso_U_11
_atom_site_aniso_U_22
_atom_site_aniso_U_33
_atom_site_aniso_U_23
_atom_site_aniso_U_13
_atom_site_aniso_U_12
Cu1 0.0551(10) 0.0829(11) 0.0501(10) -0.0061(6) 0.0015(7) -0.0030(6)
N31 0.057(6) 0.117(7) 0.041(6) -0.013(5) 0.014(5) -0.010(6)
C31 0.069(8) 0.100(8) 0.027(6) -0.002(5) 0.021(6) 0.000(6)
N32 0.047(6) 0.099(7) 0.050(6) 0.005(5) -0.004(5) -0.002(5)
C32 0.075(9) 0.088(7) 0.024(6) 0.015(5) 0.018(6) 0.025(6)
C1 0.039(5) 0.052(5) 0.026(5) -0.012(4) 0.002(4) -0.004(4)
N2 0.042(5) 0.057(4) 0.023(4) -0.001(3) -0.007(4) 0.000(3)
C3 0.061(7) 0.063(6) 0.026(5) 0.009(4) 0.003(5) 0.007(5)
C4 0.054(7) 0.063(6) 0.036(6) 0.005(5) 0.003(5) 0.000(5)
N5 0.049(5) 0.046(4) 0.024(4) -0.003(3) -0.001(4) 0.001(3)
C6 0.045(6) 0.066(6) 0.028(5) 0.008(4) -0.002(4) 0.003(5)
C7 0.062(7) 0.068(7) 0.040(6) 0.009(5) 0.001(5) 0.001(5)
C8 0.043(7) 0.100(9) 0.048(7) 0.011(6) 0.020(5) 0.028(6)
C9 0.049(7) 0.111(10) 0.052(8) 0.012(7) 0.017(6) 0.012(7)
C10 0.063(8) 0.084(8) 0.052(7) 0.017(6) -0.019(6) -0.026(6)
C11 0.051(6) 0.069(7) 0.035(6) 0.017(5) -0.007(5) 0.004(5)
C12 0.042(6) 0.078(7) 0.063(8) 0.010(6) 0.003(5) 0.013(5)
C13 0.27(3) 0.193(19) 0.104(16) -0.077(14) 0.115(18) -0.106(18)
C14 0.23(2) 0.089(10) 0.099(13) 0.022(9) -0.019(14) -0.036(12)
C15 0.070(7) 0.048(6) 0.057(7) 0.013(5) 0.001(6) -0.007(5)
C16 0.074(9) 0.072(8) 0.145(15) 0.006(8) -0.003(9) -0.021(6)
C17 0.102(11) 0.076(8) 0.089(11) -0.006(7) -0.003(9) -0.006(7)
C18 0.046(6) 0.068(7) 0.032(5) 0.016(5) -0.008(5) 0.002(5)
C19 0.054(6) 0.051(6) 0.038(6) 0.009(4) 0.000(5) 0.004(4)
C20 0.051(6) 0.069(7) 0.044(6) 0.012(5) 0.005(5) 0.002(5)
C21 0.042(6) 0.104(9) 0.038(6) 0.026(6) 0.002(5) -0.001(6)
C22 0.064(7) 0.072(7) 0.044(7) -0.002(5) -0.003(6) -0.017(5)
C23 0.062(7) 0.049(6) 0.029(5) -0.003(4) -0.003(5) -0.003(5)
C24 0.069(7) 0.069(6) 0.029(5) -0.001(5) 0.012(5) -0.001(5)
C25 0.088(11) 0.064(8) 0.25(3) 0.003(11) 0.013(13) 0.002(7)
C26 0.159(15) 0.114(10) 0.045(8) -0.015(7) 0.028(9) -0.060(10)
C27 0.072(7) 0.068(7) 0.043(6) -0.014(5) 0.000(6) -0.017(5)
C28 0.175(14) 0.060(7) 0.039(7) 0.002(5) -0.002(8) -0.001(8)
C29 0.074(8) 0.066(7) 0.056(7) -0.008(5) -0.010(6) 0.017(5)

loop_
_atom_type_symbol
_atom_type_description
_atom_type_scat_dispersion_real
_atom_type_scat_dispersion_imag
_atom_type_scat_source
C C 0.0033 0.0016 'International Tables Vol C Tables 4.2.6.8 and 6.1.1.4'
H H 0.0000 0.0000 'International Tables Vol C Tables 4.2.6.8 and 6.1.1.4'
N N 0.0061 0.0033 'International Tables Vol C Tables 4.2.6.8 and 6.1.1.4'
Cu Cu 0.3201 1.2651 'International Tables Vol C Tables 4.2.6.8 and 6.1.1.4'

loop_
_geom_angle_atom_site_label_1
_geom_angle_atom_site_label_2
_geom_angle_atom_site_label_3
_geom_angle
C31 Cu1 C32 177.6(5)
N31 C31 Cu1 178.2(9)
N32 C32 Cu1 177.6(10)
N2 C1 N5 108.3(8)
N2 C1 H1A 125.9
N5 C1 H1A 125.9
C1 N2 C3 110.5(8)
C1 N2 C6 127.9(8)
C3 N2 C6 121.4(8)
C4 C3 N2 106.5(9)
C4 C3 H3A 126.7
N2 C3 H3A 126.7
C3 C4 N5 106.5(9)
C3 C4 H4A 126.8
N5 C4 H4A 126.8
C1 N5 C4 108.2(8)
C1 N5 C18 128.6(7)
C4 N5 C18 123.2(8)
C7 C6 C11 126.1(9)
C7 C6 N2 116.7(9)
C11 C6 N2 117.2(8)
C6 C7 C8 115.8(10)
C6 C7 C12 124.2(10)
C8 C7 C12 120.0(10)
C9 C8 C7 120.2(9)
C9 C8 H8A 119.9
C7 C8 H8A 119.9
C10 C9 C8 120.4(11)
C10 C9 H9A 119.8
C8 C9 H9A 119.8
C9 C10 C11 121.7(10)
C9 C10 H10A 119.1
C11 C10 H10A 119.1
C6 C11 C10 115.5(9)
C6 C11 C15 123.1(9)
C10 C11 C15 121.3(10)
C7 C12 C13 114.1(11)
C7 C12 C14 111.4(11)
C13 C12 C14 113.0(14)
C7 C12 H12A 105.9
C13 C12 H12A 105.9
C14 C12 H12A 105.9
C12 C13 H13A 109.5
C12 C13 H13B 109.5
H13A C13 H13B 109.5
C12 C13 H13C 109.5
H13A C13 H13C 109.5
H13B C13 H13C 109.5
C12 C14 H14A 109.5
C12 C14 H14B 109.5
H14A C14 H14B 109.5
C12 C14 H14C 109.5
H14A C14 H14C 109.5
H14B C14 H14C 109.5
C16 C15 C11 113.0(10)
C16 C15 C17 110.9(10)
C11 C15 C17 108.7(9)
C16 C15 H15A 108.0
C11 C15 H15A 108.0
C17 C15 H15A 108.0
C15 C16 H16A 109.5
C15 C16 H16B 109.5
H16A C16 H16B 109.5
C15 C16 H16C 109.5
H16A C16 H16C 109.5
H16B C16 H16C 109.5
C15 C17 H17A 109.5
C15 C17 H17B 109.5
H17A C17 H17B 109.5
C15 C17 H17C 109.5
H17A C17 H17C 109.5
H17B C17 H17C 109.5
C23 C18 C19 126.0(10)
C23 C18 N5 117.1(9)
C19 C18 N5 116.8(8)
C20 C19 C18 116.6(9)
C20 C19 C24 119.8(9)
C18 C19 C24 123.6(9)
C21 C20 C19 119.6(10)
C21 C20 H20A 120.2
C19 C20 H20A 120.2
C20 C21 C22 122.2(10)
C20 C21 H21A 118.9
C22 C21 H21A 118.9
C21 C22 C23 121.4(10)
C21 C22 H22A 119.3
C23 C22 H22A 119.3
C18 C23 C22 114.2(9)
C18 C23 C27 123.7(9)
C22 C23 C27 122.1(9)
C19 C24 C25 111.2(9)
C19 C24 C26 110.6(9)
C25 C24 C26 114.1(12)
C19 C24 H24A 106.8
C25 C24 H24A 106.8
C26 C24 H24A 106.8
C24 C25 H25A 109.5
C24 C25 H25B 109.5
H25A C25 H25B 109.5
C24 C25 H25C 109.5
H25A C25 H25C 109.5
H25B C25 H25C 109.5
C24 C26 H26A 109.5
C24 C26 H26B 109.5
H26A C26 H26B 109.5
C24 C26 H26C 109.5
H26A C26 H26C 109.5
H26B C26 H26C 109.5
C23 C27 C28 109.7(10)
C23 C27 C29 112.4(9)
C28 C27 C29 110.1(8)
C23 C27 H27A 108.2
C28 C27 H27A 108.2
C29 C27 H27A 108.2
C27 C28 H28A 109.5
C27 C28 H28B 109.5
H28A C28 H28B 109.5
C27 C28 H28C 109.5
H28A C28 H28C 109.5
H28B C28 H28C 109.5
C27 C29 H29A 109.5
C27 C29 H29B 109.5
H29A C29 H29B 109.5
C27 C29 H29C 109.5
H29A C29 H29C 109.5
H29B C29 H29C 109.5

loop_
_geom_bond_atom_site_label_1
_geom_bond_atom_site_label_2
_geom_bond_distance
Cu1 C31 1.860(13)
Cu1 C32 1.861(14)
N31 C31 1.195(14)
N32 C32 1.191(14)
C1 N2 1.290(11)
C1 N5 1.352(11)
C1 H1A 0.9500
N2 C3 1.397(11)
N2 C6 1.481(12)
C3 C4 1.345(14)
C3 H3A 0.9500
C4 N5 1.405(12)
C4 H4A 0.9500
N5 C18 1.478(12)
C6 C7 1.359(14)
C6 C11 1.380(14)
C7 C8 1.430(15)
C7 C12 1.507(15)
C8 C9 1.386(17)
C8 H8A 0.9500
C9 C10 1.360(16)
C9 H9A 0.9500
C10 C11 1.408(15)
C10 H10A 0.9500
C11 C15 1.531(14)
C12 C13 1.518(18)
C12 C14 1.520(19)
C12 H12A 1.0000
C13 H13A 0.9800
C13 H13B 0.9800
C13 H13C 0.9800
C14 H14A 0.9800
C14 H14B 0.9800
C14 H14C 0.9800
C15 C16 1.506(14)
C15 C17 1.538(17)
C15 H15A 1.0000
C16 H16A 0.9800
C16 H16B 0.9800
C16 H16C 0.9800
C17 H17A 0.9800
C17 H17B 0.9800
C17 H17C 0.9800
C18 C23 1.394(13)
C18 C19 1.392(14)
C19 C20 1.383(14)
C19 C24 1.526(14)
C20 C21 1.373(15)
C20 H20A 0.9500
C21 C22 1.374(15)
C21 H21A 0.9500
C22 C23 1.397(14)
C22 H22A 0.9500
C23 C27 1.498(14)
C24 C25 1.522(17)
C24 C26 1.536(16)
C24 H24A 1.0000
C25 H25A 0.9800
C25 H25B 0.9800
C25 H25C 0.9800
C26 H26A 0.9800
C26 H26B 0.9800
C26 H26C 0.9800
C27 C28 1.533(15)
C27 C29 1.530(14)
C27 H27A 1.0000
C28 H28A 0.9800
C28 H28B 0.9800
C28 H28C 0.9800
C29 H29A 0.9800
C29 H29B 0.9800
C29 H29C 0.9800

loop_
_geom_torsion_atom_site_label_1
_geom_torsion_atom_site_label_2
_geom_torsion_atom_site_label_3
_geom_torsion_atom_site_label_4
_geom_torsion
N5 C1 N2 C3 -1.0(10)
N5 C1 N2 C6 175.3(8)
C1 N2 C3 C4 1.0(11)
C6 N2 C3 C4 -175.5(8)
N2 C3 C4 N5 -0.7(10)
N2 C1 N5 C4 0.5(9)
N2 C1 N5 C18 -178.6(8)
C3 C4 N5 C1 0.1(10)
C3 C4 N5 C18 179.3(8)
C1 N2 C6 C7 -84.2(12)
C3 N2 C6 C7 91.8(11)
C1 N2 C6 C11 95.5(11)
C3 N2 C6 C11 -88.5(11)
C11 C6 C7 C8 5.0(15)
N2 C6 C7 C8 -175.3(8)
C11 C6 C7 C12 -175.9(10)
N2 C6 C7 C12 3.8(14)
C6 C7 C8 C9 -2.7(15)
C12 C7 C8 C9 178.1(10)
C7 C8 C9 C10 -0.7(17)
C8 C9 C10 C11 2.3(17)
C7 C6 C11 C10 -3.5(14)
N2 C6 C11 C10 176.8(8)
C7 C6 C11 C15 175.2(9)
N2 C6 C11 C15 -4.4(13)
C9 C10 C11 C6 -0.4(15)
C9 C10 C11 C15 -179.2(10)
C6 C7 C12 C13 -128.5(15)
C8 C7 C12 C13 50.6(17)
C6 C7 C12 C14 102.1(14)
C8 C7 C12 C14 -78.8(15)
C6 C11 C15 C16 141.9(11)
C10 C11 C15 C16 -39.4(14)
C6 C11 C15 C17 -94.6(12)
C10 C11 C15 C17 84.1(12)
C1 N5 C18 C23 97.6(10)
C4 N5 C18 C23 -81.3(10)
C1 N5 C18 C19 -84.5(11)
C4 N5 C18 C19 96.5(10)
C23 C18 C19 C20 -0.5(14)
N5 C18 C19 C20 -178.1(8)
C23 C18 C19 C24 179.7(9)
N5 C18 C19 C24 2.1(13)
C18 C19 C20 C21 1.7(14)
C24 C19 C20 C21 -178.5(9)
C19 C20 C21 C22 -1.2(15)
C20 C21 C22 C23 -0.6(16)
C19 C18 C23 C22 -1.1(14)
N5 C18 C23 C22 176.5(8)
C19 C18 C23 C27 178.1(9)
N5 C18 C23 C27 -4.3(13)
C21 C22 C23 C18 1.6(14)
C21 C22 C23 C27 -177.5(9)
C20 C19 C24 C25 55.6(14)
C18 C19 C24 C25 -124.7(13)
C20 C19 C24 C26 -72.3(13)
C18 C19 C24 C26 107.5(12)
C18 C23 C27 C28 107.0(11)
C22 C23 C27 C28 -73.9(13)
C18 C23 C27 C29 -130.1(10)
C22 C23 C27 C29 49.0(13)
